data_7134413
loop_
_publ_author_name
'He, Jingrui'
'Zhou, Xinrui'
'Mei, Haibo'
'Makarem, Ata'
'Javahershenas, Ramin'
'Soloshonok, Vadim A.'
'Han, Jianlin'

_publ_section_title
;
 Electrochemical reaction of indole-tethered alkynes enabling
 stereoselective synthesis of iodovinyl spiroindolenine-cyclopentanes
;
_journal_issue 41
_journal_name_full 'Chemical Communications'
_journal_page_first 7454
_journal_page_last 7457
_journal_paper_doi 10.1039/D5CC01342A
_journal_volume 61
_journal_year 2025
_chemical_formula_moiety 'C26 H26 I N O4'
_chemical_formula_sum 'C26 H26 I N O4'
_chemical_formula_weight 543.38
_space_group_crystal_system orthorhombic
_space_group_IT_number 61
_space_group_name_Hall '-P 2ac 2ab'
_space_group_name_H-M_alt 'P b c a'
_atom_sites_solution_hydrogens geom
_atom_sites_solution_primary direct
_audit_creation_date 2024-07-02
_audit_creation_method
;
Olex2 1.5-beta
(compiled 2022.04.07 svn.rca3783a0 for OlexSys, GUI svn.r6439)
;
_audit_update_record
;
2025-02-21 deposited with the CCDC.	2025-04-21 downloaded from the CCDC.
;
_cell_angle_alpha 90
_cell_angle_beta 90
_cell_angle_gamma 90
_cell_formula_units_Z 8
_cell_length_a 15.9209(3)
_cell_length_b 13.7113(2)
_cell_length_c 22.3081(3)
_cell_measurement_reflns_used 12546
_cell_measurement_temperature 293.00(13)
_cell_measurement_theta_max 73.2370
_cell_measurement_theta_min 2.7740
_cell_volume 4869.77(13)
_computing_cell_refinement 'CrysAlisPro 1.171.43.92a (Rigaku OD, 2023)'
_computing_data_collection 'CrysAlisPro system (CCD 43.92a 64-bit (release 05-10-2023))'
_computing_data_reduction 'CrysAlisPro 1.171.43.92a (Rigaku OD, 2023)'
_computing_molecular_graphics 'Olex2 1.5-beta (Dolomanov et al., 2009)'
_computing_publication_material 'Olex2 1.5-beta (Dolomanov et al., 2009)'
_computing_structure_refinement 'SHELXL n/a (Sheldrick, 2015)'
_computing_structure_solution 'SHELXS  (Sheldrick, 2008)'
_diffrn_ambient_environment air
_diffrn_ambient_temperature 293.00(13)
_diffrn_detector 'Hybrid Pixel Array Detector'
_diffrn_detector_area_resol_mean 10.0000
_diffrn_detector_type HyPix
_diffrn_measured_fraction_theta_full 0.998
_diffrn_measured_fraction_theta_max 0.977
_diffrn_measurement_details
;
List of Runs (angles in degrees, time in seconds):

  # Type    Start    End  Width  t~exp~   \w     \q     \k     \f   Frames
#--------------------------------------------------------------------------
  1  \w     81.00 106.00   0.50    0.60    --   99.00-102.00-111.00   50
  2  \w     57.00 101.00   0.50    0.60    --   99.00-125.00 -60.00   88
  3  \w    -70.00 -33.00   0.50    0.60    --  -99.00  61.00-180.00   74
  4  \w    -70.00 -33.00   0.50    0.60    --  -99.00  61.00-150.00   74
  5  \w    -64.00 -30.00   0.50    0.60    --  -99.00  61.00 -90.00   68
  6  \w    -21.00  28.00   0.50    0.17    --  -45.87  19.00 -90.00   98
  7  \w    -20.00  18.00   0.50    0.17    --  -45.87  19.00   0.00   76
  8  \w   -105.00 -32.00   0.50    0.60    --  -99.00 102.00  -8.00  146
  9  \w    -89.00 -35.00   0.50    0.17    --  -45.87 120.00-109.00  108
 10  \w     35.00  70.00   0.50    0.60    --   99.00 -61.00 -60.00   70
 11  \w     27.00  52.00   0.50    0.60    --   99.00 -45.00 -30.00   50
 12  \w     28.00  53.00   0.50    0.60    --   99.00 -45.00  60.00   50
 13  \w     90.00 174.00   0.50    0.60    --   99.00  24.00 178.00  168
 14  \w    -17.00  29.00   0.50    0.17    --   45.87 -19.00  90.00   92
 15  \w   -165.00 -80.00   0.50    0.60    --  -99.00-120.00 165.00  170
;
_diffrn_measurement_device 'four-circle diffractometer'
_diffrn_measurement_device_type 'XtaLAB Synergy R, DW system, HyPix'
_diffrn_measurement_method '\w scans'
_diffrn_orient_matrix_type 'CrysAlisPro convention (1999,Acta A55,543-557)'
_diffrn_orient_matrix_UB_11 -0.0859095000
_diffrn_orient_matrix_UB_12 -0.0516533000
_diffrn_orient_matrix_UB_13 -0.0020025000
_diffrn_orient_matrix_UB_21 -0.0430367000
_diffrn_orient_matrix_UB_22 0.0942224000
_diffrn_orient_matrix_UB_23 0.0217287000
_diffrn_orient_matrix_UB_31 -0.0115640000
_diffrn_orient_matrix_UB_32 0.0328753000
_diffrn_orient_matrix_UB_33 -0.0655005000
_diffrn_radiation_monochromator mirror
_diffrn_radiation_probe x-ray
_diffrn_radiation_type 'Cu K\a'
_diffrn_radiation_wavelength 1.54184
_diffrn_reflns_av_R_equivalents 0.0478
_diffrn_reflns_av_unetI/netI 0.0362
_diffrn_reflns_Laue_measured_fraction_full 0.998
_diffrn_reflns_Laue_measured_fraction_max 0.977
_diffrn_reflns_limit_h_max 18
_diffrn_reflns_limit_h_min -19
_diffrn_reflns_limit_k_max 15
_diffrn_reflns_limit_k_min -16
_diffrn_reflns_limit_l_max 12
_diffrn_reflns_limit_l_min -27
_diffrn_reflns_number 21453
_diffrn_reflns_point_group_measured_fraction_full 0.998
_diffrn_reflns_point_group_measured_fraction_max 0.977
_diffrn_reflns_theta_full 67.684
_diffrn_reflns_theta_max 73.314
_diffrn_reflns_theta_min 3.963
_diffrn_source 'Rotating-anode X-ray tube'
_diffrn_source_type 'Rigaku (Cu) X-ray Source'
_exptl_absorpt_coefficient_mu 10.587
_exptl_absorpt_correction_T_max 1.00000
_exptl_absorpt_correction_T_min 0.53108
_exptl_absorpt_correction_type multi-scan
_exptl_absorpt_process_details
;
CrysAlisPro 1.171.43.92a (Rigaku Oxford Diffraction, 2023)
Empirical absorption correction using spherical harmonics,
implemented in SCALE3 ABSPACK scaling algorithm.
;
_exptl_crystal_colour 'clear light colourless'
_exptl_crystal_density_diffrn 1.482
_exptl_crystal_description block
_exptl_crystal_F_000 2192
_exptl_crystal_size_max 0.15
_exptl_crystal_size_mid 0.12
_exptl_crystal_size_min 0.1
_refine_diff_density_max 0.744
_refine_diff_density_min -0.959
_refine_diff_density_rms 0.081
_refine_ls_extinction_method none
_refine_ls_goodness_of_fit_ref 1.155
_refine_ls_hydrogen_treatment constr
_refine_ls_matrix_type full
_refine_ls_number_parameters 292
_refine_ls_number_reflns 4768
_refine_ls_number_restraints 0
_refine_ls_restrained_S_all 1.155
_refine_ls_R_factor_all 0.0607
_refine_ls_R_factor_gt 0.0543
_refine_ls_shift/su_max 0.001
_refine_ls_shift/su_mean 0.000
_refine_ls_structure_factor_coef Fsqd
_refine_ls_weighting_details 'w=1/[\s^2^(Fo^2^)+(0.0382P)^2^+11.5117P] where P=(Fo^2^+2Fc^2^)/3'
_refine_ls_weighting_scheme calc
_refine_ls_wR_factor_gt 0.1344
_refine_ls_wR_factor_ref 0.1377
_reflns_Friedel_coverage 0.000
_reflns_number_gt 4083
_reflns_number_total 4768
_reflns_threshold_expression 'I > 2\s(I)'
_cod_data_source_file d5cc01342a2.cif
_cod_data_source_block hjr-3
_cod_depositor_comments 'Adding full bibliography for 7134413.cif.'
_cod_database_code 7134413
_shelx_shelxl_version_number 2018/3
_chemical_oxdiff_formula 'C H O N I'
_shelx_space_group_comment
;
The symmetry employed for this shelxl refinement is uniquely defined
by the following loop, which should always be used as a source of
symmetry information in preference to the above space-group names.
They are only intended as comments.
;
_olex2_refinement_description
;
1. Fixed Uiso
 At 1.2 times of:
  All C(H) groups, All C(H,H) groups
 At 1.5 times of:
  All C(H,H,H) groups
2.a Secondary CH2 refined with riding coordinates:
 C15(H15A,H15B), C17(H17A,H17B), C21(H21A,H21B), C24(H24A,H24B)
2.b Aromatic/amide H refined with riding coordinates:
 C2(H2), C4(H4), C5(H5), C9(H9), C10(H10), C11(H11), C12(H12), C13(H13),
 C19(H19)
2.c Idealised Me refined as rotating group:
 C22(H22A,H22B,H22C), C25(H25A,H25B,H25C), C26(H26A,H26B,H26C)
;
_olex2_submission_special_instructions 'No special instructions were received'
_oxdiff_exptl_absorpt_empirical_details
;
Empirical correction (ABSPACK) includes:
- Absorption correction using spherical harmonics
- Frame scaling
;
_oxdiff_exptl_absorpt_empirical_full_max 1.739
_oxdiff_exptl_absorpt_empirical_full_min 0.673

loop_
_space_group_symop_operation_xyz
'x, y, z'
'-x+1/2, -y, z+1/2'
'-x, y+1/2, -z+1/2'
'x+1/2, -y+1/2, -z'
'-x, -y, -z'
'x-1/2, y, -z-1/2'
'x, -y-1/2, z-1/2'
'-x-1/2, y-1/2, z'

loop_
_atom_site_label
_atom_site_type_symbol
_atom_site_fract_x
_atom_site_fract_y
_atom_site_fract_z
_atom_site_U_iso_or_equiv
_atom_site_adp_type
_atom_site_occupancy
_atom_site_site_symmetry_order
_atom_site_calc_flag
_atom_site_refinement_flags_posn
_atom_site_refinement_flags_adp
_atom_site_refinement_flags_occupancy
_atom_site_disorder_assembly
_atom_site_disorder_group
I1 I 0.70408(2) 0.71508(3) 0.59929(2) 0.07269(17) Uani 1 1 d . . . . .
O1 O 0.3413(2) 0.9305(2) 0.55529(15) 0.0522(8) Uani 1 1 d . . . . .
O2 O 0.4788(2) 0.9588(3) 0.56793(16) 0.0567(8) Uani 1 1 d . . . . .
O3 O 0.3703(3) 0.9557(2) 0.68659(15) 0.0617(10) Uani 1 1 d . . . . .
O4 O 0.3489(4) 0.8065(3) 0.71928(17) 0.0816(14) Uani 1 1 d . . . . .
N1 N 0.3915(3) 0.5327(3) 0.51092(17) 0.0471(9) Uani 1 1 d . . . . .
C1 C 0.4254(3) 0.6950(3) 0.4927(2) 0.0432(10) Uani 1 1 d . . . . .
C2 C 0.4416(3) 0.7745(3) 0.4569(2) 0.0459(10) Uani 1 1 d . . . . .
H2 H 0.460228 0.832730 0.473752 0.055 Uiso 1 1 calc R U . . .
C3 C 0.4298(4) 0.7668(4) 0.3948(2) 0.0570(13) Uani 1 1 d . . . . .
C4 C 0.4019(3) 0.6781(4) 0.3705(2) 0.0560(12) Uani 1 1 d . . . . .
H4 H 0.392461 0.673294 0.329429 0.067 Uiso 1 1 calc R U . . .
C5 C 0.3882(4) 0.5981(4) 0.4066(2) 0.0558(12) Uani 1 1 d . . . . .
H5 H 0.371063 0.538962 0.390335 0.067 Uiso 1 1 calc R U . . .
C6 C 0.4005(3) 0.6078(3) 0.4672(2) 0.0475(10) Uani 1 1 d . . . . .
C7 C 0.4094(3) 0.5690(3) 0.5619(2) 0.0437(10) Uani 1 1 d . . . . .
C8 C 0.4044(3) 0.5079(3) 0.6160(2) 0.0461(10) Uani 1 1 d . . . . .
C9 C 0.4363(4) 0.5352(4) 0.6718(2) 0.0606(13) Uani 1 1 d . . . . .
H9 H 0.462629 0.595366 0.676158 0.073 Uiso 1 1 calc R U . . .
C10 C 0.4291(4) 0.4739(4) 0.7205(3) 0.0694(15) Uani 1 1 d . . . . .
H10 H 0.450285 0.493402 0.757451 0.083 Uiso 1 1 calc R U . . .
C11 C 0.3913(4) 0.3848(5) 0.7151(3) 0.0765(17) Uani 1 1 d . . . . .
H11 H 0.386739 0.343901 0.748210 0.092 Uiso 1 1 calc R U . . .
C12 C 0.3601(5) 0.3563(4) 0.6607(3) 0.0761(17) Uani 1 1 d . . . . .
H12 H 0.334329 0.295686 0.657030 0.091 Uiso 1 1 calc R U . . .
C13 C 0.3663(4) 0.4155(4) 0.6117(3) 0.0613(13) Uani 1 1 d . . . . .
H13 H 0.345113 0.394516 0.575083 0.074 Uiso 1 1 calc R U . . .
C14 C 0.4302(3) 0.6792(3) 0.5607(2) 0.0417(9) Uani 1 1 d . . . . .
C15 C 0.3649(3) 0.7390(3) 0.5973(2) 0.0403(9) Uani 1 1 d . . . . .
H15A H 0.319236 0.760475 0.571655 0.048 Uiso 1 1 calc R U . . .
H15B H 0.341796 0.699956 0.629549 0.048 Uiso 1 1 calc R U . . .
C16 C 0.4132(3) 0.8275(3) 0.6226(2) 0.0407(9) Uani 1 1 d . . . . .
C17 C 0.5017(3) 0.7882(4) 0.6343(2) 0.0491(11) Uani 1 1 d . . . . .
H17A H 0.543166 0.839567 0.629875 0.059 Uiso 1 1 calc R U . . .
H17B H 0.505879 0.761432 0.674440 0.059 Uiso 1 1 calc R U . . .
C18 C 0.5149(3) 0.7094(3) 0.58772(19) 0.0414(9) Uani 1 1 d . . . . .
C19 C 0.5859(3) 0.6720(3) 0.5683(2) 0.0476(11) Uani 1 1 d . . . . .
H19 H 0.583409 0.623562 0.539210 0.057 Uiso 1 1 calc R U . . .
C20 C 0.3730(3) 0.8605(3) 0.6817(2) 0.0482(11) Uani 1 1 d . . . . .
C21 C 0.3326(5) 0.9958(4) 0.7408(2) 0.0701(16) Uani 1 1 d . . . . .
H21A H 0.282924 0.958798 0.751635 0.084 Uiso 1 1 calc R U . . .
H21B H 0.372138 0.992642 0.773824 0.084 Uiso 1 1 calc R U . . .
C22 C 0.3102(8) 1.0965(6) 0.7286(4) 0.147(5) Uani 1 1 d . . . . .
H22A H 0.270294 1.098800 0.696393 0.220 Uiso 1 1 calc R U . . .
H22B H 0.359625 1.132355 0.717570 0.220 Uiso 1 1 calc R U . . .
H22C H 0.285831 1.125074 0.763882 0.220 Uiso 1 1 calc R U . . .
C23 C 0.4165(3) 0.9134(3) 0.5790(2) 0.0433(10) Uani 1 1 d . . . . .
C24 C 0.3354(4) 1.0143(4) 0.5143(3) 0.0663(15) Uani 1 1 d . . . . .
H24A H 0.286810 1.006784 0.488458 0.080 Uiso 1 1 calc R U . . .
H24B H 0.385095 1.017245 0.489241 0.080 Uiso 1 1 calc R U . . .
C25 C 0.3275(5) 1.1066(5) 0.5497(3) 0.0818(19) Uani 1 1 d . . . . .
H25A H 0.319104 1.160487 0.522851 0.123 Uiso 1 1 calc R U . . .
H25B H 0.377944 1.116917 0.572428 0.123 Uiso 1 1 calc R U . . .
H25C H 0.280520 1.101673 0.576455 0.123 Uiso 1 1 calc R U . . .
C26 C 0.4425(5) 0.8511(5) 0.3538(3) 0.0830(19) Uani 1 1 d . . . . .
H26A H 0.425498 0.910030 0.373564 0.124 Uiso 1 1 calc R U . . .
H26B H 0.409506 0.842016 0.318242 0.124 Uiso 1 1 calc R U . . .
H26C H 0.500835 0.855488 0.343172 0.124 Uiso 1 1 calc R U . . .

loop_
_atom_site_aniso_label
_atom_site_aniso_U_11
_atom_site_aniso_U_22
_atom_site_aniso_U_33
_atom_site_aniso_U_23
_atom_site_aniso_U_13
_atom_site_aniso_U_12
I1 0.0396(2) 0.0926(3) 0.0858(3) 0.0109(2) -0.01060(16) -0.00376(17)
O1 0.0468(18) 0.0496(18) 0.0601(19) 0.0087(15) -0.0018(15) 0.0028(15)
O2 0.0478(19) 0.0533(19) 0.069(2) 0.0042(17) 0.0071(16) -0.0099(16)
O3 0.089(3) 0.0435(18) 0.0523(19) -0.0096(15) 0.0165(18) 0.0069(18)
O4 0.142(4) 0.053(2) 0.049(2) -0.0012(18) 0.020(2) -0.005(3)
N1 0.052(2) 0.0363(19) 0.053(2) -0.0066(17) -0.0027(18) -0.0001(17)
C1 0.039(2) 0.042(2) 0.049(2) -0.0032(19) 0.0006(19) 0.0027(19)
C2 0.047(2) 0.043(2) 0.048(2) -0.007(2) 0.004(2) -0.002(2)
C3 0.055(3) 0.062(3) 0.054(3) 0.010(2) 0.002(2) 0.005(3)
C4 0.062(3) 0.062(3) 0.044(2) -0.011(2) -0.004(2) 0.005(3)
C5 0.065(3) 0.052(3) 0.050(3) -0.006(2) -0.006(2) 0.002(2)
C6 0.047(2) 0.046(2) 0.050(2) -0.007(2) -0.003(2) 0.005(2)
C7 0.043(2) 0.037(2) 0.052(2) -0.0054(19) -0.0025(19) 0.0037(19)
C8 0.045(2) 0.040(2) 0.053(2) 0.003(2) 0.001(2) 0.006(2)
C9 0.077(4) 0.046(3) 0.059(3) -0.001(2) -0.009(3) -0.005(3)
C10 0.091(4) 0.063(3) 0.054(3) 0.008(3) -0.004(3) 0.003(3)
C11 0.088(4) 0.069(4) 0.073(4) 0.021(3) -0.003(3) 0.003(3)
C12 0.092(5) 0.052(3) 0.084(4) 0.017(3) -0.014(4) -0.009(3)
C13 0.071(4) 0.045(3) 0.068(3) 0.003(2) -0.006(3) -0.009(3)
C14 0.037(2) 0.037(2) 0.051(2) -0.0079(19) -0.0034(19) -0.0003(18)
C15 0.038(2) 0.037(2) 0.046(2) -0.0048(18) -0.0025(18) -0.0018(17)
C16 0.041(2) 0.038(2) 0.044(2) -0.0067(18) -0.0031(18) -0.0004(18)
C17 0.045(2) 0.047(2) 0.056(3) -0.010(2) -0.012(2) -0.002(2)
C18 0.041(2) 0.037(2) 0.047(2) -0.0021(18) -0.0073(18) 0.0004(18)
C19 0.040(2) 0.044(2) 0.060(3) -0.005(2) -0.008(2) -0.004(2)
C20 0.059(3) 0.043(2) 0.042(2) -0.006(2) -0.004(2) 0.004(2)
C21 0.101(5) 0.054(3) 0.055(3) -0.012(3) 0.016(3) 0.007(3)
C22 0.273(15) 0.085(5) 0.082(5) -0.007(4) 0.047(7) 0.080(8)
C23 0.045(2) 0.039(2) 0.046(2) -0.0087(19) 0.0045(19) 0.0028(19)
C24 0.067(3) 0.068(4) 0.065(3) 0.025(3) 0.003(3) 0.009(3)
C25 0.090(5) 0.057(3) 0.098(5) 0.020(3) 0.006(4) 0.017(3)
C26 0.102(5) 0.077(4) 0.069(4) 0.011(3) -0.003(4) -0.018(4)

loop_
_atom_type_symbol
_atom_type_description
_atom_type_scat_dispersion_real
_atom_type_scat_dispersion_imag
_atom_type_scat_source
C C 0.0181 0.0091 'International Tables Vol C Tables 4.2.6.8 and 6.1.1.4'
H H 0.0000 0.0000 'International Tables Vol C Tables 4.2.6.8 and 6.1.1.4'
I I -0.3257 6.8362 'International Tables Vol C Tables 4.2.6.8 and 6.1.1.4'
N N 0.0311 0.0180 'International Tables Vol C Tables 4.2.6.8 and 6.1.1.4'
O O 0.0492 0.0322 'International Tables Vol C Tables 4.2.6.8 and 6.1.1.4'

loop_
_geom_angle_atom_site_label_1
_geom_angle_atom_site_label_2
_geom_angle_atom_site_label_3
_geom_angle
_geom_angle_site_symmetry_1
_geom_angle_site_symmetry_3
_geom_angle_publ_flag
C23 O1 C24 116.3(4) . . ?
C20 O3 C21 117.2(4) . . ?
C7 N1 C6 107.9(4) . . ?
C2 C1 C6 120.0(4) . . ?
C2 C1 C14 132.5(4) . . ?
C6 C1 C14 107.4(4) . . ?
C1 C2 H2 120.4 . . ?
C1 C2 C3 119.2(4) . . ?
C3 C2 H2 120.4 . . ?
C2 C3 C4 119.4(5) . . ?
C2 C3 C26 122.0(5) . . ?
C4 C3 C26 118.5(5) . . ?
C3 C4 H4 119.6 . . ?
C5 C4 C3 120.8(5) . . ?
C5 C4 H4 119.6 . . ?
C4 C5 H5 120.8 . . ?
C6 C5 C4 118.5(5) . . ?
C6 C5 H5 120.8 . . ?
C1 C6 N1 111.8(4) . . ?
C5 C6 N1 126.2(4) . . ?
C5 C6 C1 122.0(5) . . ?
N1 C7 C8 119.8(4) . . ?
N1 C7 C14 114.4(4) . . ?
C8 C7 C14 125.6(4) . . ?
C9 C8 C7 123.9(4) . . ?
C9 C8 C13 117.3(5) . . ?
C13 C8 C7 118.7(4) . . ?
C8 C9 H9 119.7 . . ?
C10 C9 C8 120.6(5) . . ?
C10 C9 H9 119.7 . . ?
C9 C10 H10 119.6 . . ?
C11 C10 C9 120.8(6) . . ?
C11 C10 H10 119.6 . . ?
C10 C11 H11 120.2 . . ?
C10 C11 C12 119.5(6) . . ?
C12 C11 H11 120.2 . . ?
C11 C12 H12 119.5 . . ?
C13 C12 C11 120.9(6) . . ?
C13 C12 H12 119.5 . . ?
C8 C13 H13 119.6 . . ?
C12 C13 C8 120.8(5) . . ?
C12 C13 H13 119.6 . . ?
C1 C14 C7 98.4(3) . . ?
C1 C14 C15 114.3(4) . . ?
C1 C14 C18 113.2(4) . . ?
C7 C14 C15 111.3(4) . . ?
C18 C14 C7 116.4(4) . . ?
C18 C14 C15 103.8(3) . . ?
C14 C15 H15A 110.6 . . ?
C14 C15 H15B 110.6 . . ?
H15A C15 H15B 108.7 . . ?
C16 C15 C14 105.9(3) . . ?
C16 C15 H15A 110.6 . . ?
C16 C15 H15B 110.6 . . ?
C17 C16 C15 104.2(4) . . ?
C17 C16 C20 109.9(4) . . ?
C20 C16 C15 109.8(4) . . ?
C23 C16 C15 112.9(4) . . ?
C23 C16 C17 110.4(4) . . ?
C23 C16 C20 109.5(4) . . ?
C16 C17 H17A 110.7 . . ?
C16 C17 H17B 110.7 . . ?
H17A C17 H17B 108.8 . . ?
C18 C17 C16 105.2(3) . . ?
C18 C17 H17A 110.7 . . ?
C18 C17 H17B 110.7 . . ?
C17 C18 C14 109.9(4) . . ?
C19 C18 C14 121.4(4) . . ?
C19 C18 C17 128.6(4) . . ?
I1 C19 H19 118.1 . . ?
C18 C19 I1 123.7(4) . . ?
C18 C19 H19 118.1 . . ?
O3 C20 C16 112.3(4) . . ?
O4 C20 O3 123.7(5) . . ?
O4 C20 C16 124.0(4) . . ?
O3 C21 H21A 110.2 . . ?
O3 C21 H21B 110.2 . . ?
H21A C21 H21B 108.5 . . ?
C22 C21 O3 107.7(5) . . ?
C22 C21 H21A 110.2 . . ?
C22 C21 H21B 110.2 . . ?
C21 C22 H22A 109.5 . . ?
C21 C22 H22B 109.5 . . ?
C21 C22 H22C 109.5 . . ?
H22A C22 H22B 109.5 . . ?
H22A C22 H22C 109.5 . . ?
H22B C22 H22C 109.5 . . ?
O1 C23 C16 111.0(4) . . ?
O2 C23 O1 124.9(4) . . ?
O2 C23 C16 124.1(4) . . ?
O1 C24 H24A 109.7 . . ?
O1 C24 H24B 109.7 . . ?
O1 C24 C25 109.8(5) . . ?
H24A C24 H24B 108.2 . . ?
C25 C24 H24A 109.7 . . ?
C25 C24 H24B 109.7 . . ?
C24 C25 H25A 109.5 . . ?
C24 C25 H25B 109.5 . . ?
C24 C25 H25C 109.5 . . ?
H25A C25 H25B 109.5 . . ?
H25A C25 H25C 109.5 . . ?
H25B C25 H25C 109.5 . . ?
C3 C26 H26A 109.5 . . ?
C3 C26 H26B 109.5 . . ?
C3 C26 H26C 109.5 . . ?
H26A C26 H26B 109.5 . . ?
H26A C26 H26C 109.5 . . ?
H26B C26 H26C 109.5 . . ?

loop_
_geom_bond_atom_site_label_1
_geom_bond_atom_site_label_2
_geom_bond_distance
_geom_bond_site_symmetry_2
_geom_bond_publ_flag
I1 C19 2.089(4) . ?
O1 C23 1.329(6) . ?
O1 C24 1.472(6) . ?
O2 C23 1.198(6) . ?
O3 C20 1.310(6) . ?
O3 C21 1.459(6) . ?
O4 C20 1.182(6) . ?
N1 C6 1.426(6) . ?
N1 C7 1.274(6) . ?
C1 C2 1.376(6) . ?
C1 C6 1.382(6) . ?
C1 C14 1.534(6) . ?
C2 H2 0.9300 . ?
C2 C3 1.403(7) . ?
C3 C4 1.404(8) . ?
C3 C26 1.487(8) . ?
C4 H4 0.9300 . ?
C4 C5 1.379(8) . ?
C5 H5 0.9300 . ?
C5 C6 1.371(7) . ?
C7 C8 1.472(7) . ?
C7 C14 1.546(6) . ?
C8 C9 1.396(7) . ?
C8 C13 1.408(7) . ?
C9 H9 0.9300 . ?
C9 C10 1.378(8) . ?
C10 H10 0.9300 . ?
C10 C11 1.368(9) . ?
C11 H11 0.9300 . ?
C11 C12 1.369(9) . ?
C12 H12 0.9300 . ?
C12 C13 1.364(8) . ?
C13 H13 0.9300 . ?
C14 C15 1.556(6) . ?
C14 C18 1.535(6) . ?
C15 H15A 0.9700 . ?
C15 H15B 0.9700 . ?
C15 C16 1.543(6) . ?
C16 C17 1.531(6) . ?
C16 C20 1.535(6) . ?
C16 C23 1.528(7) . ?
C17 H17A 0.9700 . ?
C17 H17B 0.9700 . ?
C17 C18 1.514(6) . ?
C18 C19 1.315(7) . ?
C19 H19 0.9300 . ?
C21 H21A 0.9700 . ?
C21 H21B 0.9700 . ?
C21 C22 1.452(10) . ?
C22 H22A 0.9600 . ?
C22 H22B 0.9600 . ?
C22 H22C 0.9600 . ?
C24 H24A 0.9700 . ?
C24 H24B 0.9700 . ?
C24 C25 1.496(9) . ?
C25 H25A 0.9600 . ?
C25 H25B 0.9600 . ?
C25 H25C 0.9600 . ?
C26 H26A 0.9600 . ?
C26 H26B 0.9600 . ?
C26 H26C 0.9600 . ?

loop_
_geom_torsion_atom_site_label_1
_geom_torsion_atom_site_label_2
_geom_torsion_atom_site_label_3
_geom_torsion_atom_site_label_4
_geom_torsion
_geom_torsion_site_symmetry_1
_geom_torsion_site_symmetry_2
_geom_torsion_site_symmetry_3
_geom_torsion_site_symmetry_4
_geom_torsion_publ_flag
N1 C7 C8 C9 168.4(5) . . . . ?
N1 C7 C8 C13 -10.7(7) . . . . ?
N1 C7 C14 C1 -4.0(5) . . . . ?
N1 C7 C14 C15 116.3(4) . . . . ?
N1 C7 C14 C18 -125.1(4) . . . . ?
C1 C2 C3 C4 -0.1(8) . . . . ?
C1 C2 C3 C26 177.3(6) . . . . ?
C1 C14 C15 C16 -100.7(4) . . . . ?
C1 C14 C18 C17 120.4(4) . . . . ?
C1 C14 C18 C19 -56.5(6) . . . . ?
C2 C1 C6 N1 176.6(4) . . . . ?
C2 C1 C6 C5 -2.3(7) . . . . ?
C2 C1 C14 C7 -175.5(5) . . . . ?
C2 C1 C14 C15 66.6(6) . . . . ?
C2 C1 C14 C18 -52.0(7) . . . . ?
C2 C3 C4 C5 -1.7(8) . . . . ?
C3 C4 C5 C6 1.6(8) . . . . ?
C4 C5 C6 N1 -178.3(5) . . . . ?
C4 C5 C6 C1 0.4(8) . . . . ?
C6 N1 C7 C8 179.2(4) . . . . ?
C6 N1 C7 C14 2.6(5) . . . . ?
C6 C1 C2 C3 2.1(7) . . . . ?
C6 C1 C14 C7 3.7(5) . . . . ?
C6 C1 C14 C15 -114.2(4) . . . . ?
C6 C1 C14 C18 127.2(4) . . . . ?
C7 N1 C6 C1 0.1(5) . . . . ?
C7 N1 C6 C5 178.9(5) . . . . ?
C7 C8 C9 C10 180.0(5) . . . . ?
C7 C8 C13 C12 -179.9(5) . . . . ?
C7 C14 C15 C16 149.0(4) . . . . ?
C7 C14 C18 C17 -126.7(4) . . . . ?
C7 C14 C18 C19 56.4(6) . . . . ?
C8 C7 C14 C1 179.7(4) . . . . ?
C8 C7 C14 C15 -60.1(6) . . . . ?
C8 C7 C14 C18 58.5(6) . . . . ?
C8 C9 C10 C11 0.5(10) . . . . ?
C9 C8 C13 C12 1.0(9) . . . . ?
C9 C10 C11 C12 0.0(11) . . . . ?
C10 C11 C12 C13 0.0(11) . . . . ?
C11 C12 C13 C8 -0.5(10) . . . . ?
C13 C8 C9 C10 -1.0(8) . . . . ?
C14 C1 C2 C3 -178.8(5) . . . . ?
C14 C1 C6 N1 -2.7(5) . . . . ?
C14 C1 C6 C5 178.4(5) . . . . ?
C14 C7 C8 C9 -15.4(8) . . . . ?
C14 C7 C8 C13 165.5(5) . . . . ?
C14 C15 C16 C17 -33.5(5) . . . . ?
C14 C15 C16 C20 -151.2(4) . . . . ?
C14 C15 C16 C23 86.3(4) . . . . ?
C14 C18 C19 I1 176.3(3) . . . . ?
C15 C14 C18 C17 -4.1(5) . . . . ?
C15 C14 C18 C19 179.0(4) . . . . ?
C15 C16 C17 C18 30.4(5) . . . . ?
C15 C16 C20 O3 -140.1(4) . . . . ?
C15 C16 C20 O4 41.5(7) . . . . ?
C15 C16 C23 O1 46.2(5) . . . . ?
C15 C16 C23 O2 -133.8(5) . . . . ?
C16 C17 C18 C14 -16.5(5) . . . . ?
C16 C17 C18 C19 160.1(5) . . . . ?
C17 C16 C20 O3 105.8(5) . . . . ?
C17 C16 C20 O4 -72.6(7) . . . . ?
C17 C16 C23 O1 162.3(4) . . . . ?
C17 C16 C23 O2 -17.7(6) . . . . ?
C17 C18 C19 I1 0.1(7) . . . . ?
C18 C14 C15 C16 23.0(4) . . . . ?
C20 O3 C21 C22 -160.9(7) . . . . ?
C20 C16 C17 C18 148.0(4) . . . . ?
C20 C16 C23 O1 -76.5(4) . . . . ?
C20 C16 C23 O2 103.5(5) . . . . ?
C21 O3 C20 O4 -2.2(9) . . . . ?
C21 O3 C20 C16 179.4(5) . . . . ?
C23 O1 C24 C25 -80.8(6) . . . . ?
C23 C16 C17 C18 -91.1(4) . . . . ?
C23 C16 C20 O3 -15.6(6) . . . . ?
C23 C16 C20 O4 166.0(5) . . . . ?
C24 O1 C23 O2 -2.5(7) . . . . ?
C24 O1 C23 C16 177.6(4) . . . . ?
C26 C3 C4 C5 -179.3(6) . . . . ?
